data_2200881
loop_
_publ_author_name
'J. Z. Tian'
'Anwar Usman'
'Ibrahim Abdul Razak'
'Hoong-Kun Fun'
'Suchada Chantrapromma'
'Yan Zhang'
'Jian-Hua Xu'

_publ_section_title
;
 3-[(Diphenylmethylene)amino]phthalonitrile
;
_journal_issue 2
_journal_name_full 'Acta Crystallographica Section E'
_journal_page_first o151
_journal_page_last o153
_journal_paper_doi 10.1107/S1600536802000831
_journal_volume 58
_journal_year 2002
_chemical_formula_iupac 'C21 H13 N3'
_chemical_formula_moiety 'C21 H13 N3'
_chemical_formula_sum 'C21 H13 N3'
_chemical_formula_weight 307.34
_chemical_melting_point 415
_chemical_name_systematic
;
3-[(diphenylmethylene)amino]phthalonitrile
;
_space_group_IT_number 15
_symmetry_cell_setting monoclinic
_symmetry_space_group_name_Hall '-C 2yc'
_symmetry_space_group_name_H-M 'C 1 2/c 1'
_atom_sites_solution_hydrogens geom
_atom_sites_solution_primary direct
_atom_sites_solution_secondary difmap
_audit_creation_method SHELXL-97
_cell_angle_alpha 90.00
_cell_angle_beta 91.6480(10)
_cell_angle_gamma 90.00
_cell_formula_units_Z 8
_cell_length_a 15.3572(2)
_cell_length_b 8.0212(2)
_cell_length_c 26.7363(2)
_cell_measurement_reflns_used 4600
_cell_measurement_temperature 183(2)
_cell_measurement_theta_max 28.34
_cell_measurement_theta_min 2.65
_cell_volume 3292.10(10)
_computing_cell_refinement 'SAINT (Siemens, 1996)'
_computing_data_collection 'SMART (Siemens, 1996)'
_computing_data_reduction SAINT
_computing_molecular_graphics SHELXTL
_computing_publication_material
;
SHELXTL, PARST (Nardelli, 1995) and PLATON (Spek, 1990)
;
_computing_structure_refinement SHELXTL
_computing_structure_solution 'SHELXTL (Sheldrick, 1997)'
_diffrn_ambient_temperature 183(2)
_diffrn_detector_area_resol_mean 8.33
_diffrn_measured_fraction_theta_full .960
_diffrn_measured_fraction_theta_max .960
_diffrn_measurement_device_type 'Siemens SMART CCD area-detector'
_diffrn_measurement_method \w
_diffrn_radiation_monochromator graphite
_diffrn_radiation_source 'fine-focus sealed tube'
_diffrn_radiation_type MoK\a
_diffrn_radiation_wavelength .71073
_diffrn_reflns_av_R_equivalents .072
_diffrn_reflns_av_sigmaI/netI .1157
_diffrn_reflns_limit_h_max 20
_diffrn_reflns_limit_h_min -20
_diffrn_reflns_limit_k_max 10
_diffrn_reflns_limit_k_min -10
_diffrn_reflns_limit_l_max 35
_diffrn_reflns_limit_l_min -25
_diffrn_reflns_number 9550
_diffrn_reflns_theta_full 28.31
_diffrn_reflns_theta_max 28.31
_diffrn_reflns_theta_min 2.65
_diffrn_standards_decay_% 0
_diffrn_standards_number 0
_exptl_absorpt_coefficient_mu .075
_exptl_absorpt_correction_T_max .991
_exptl_absorpt_correction_T_min .968
_exptl_absorpt_correction_type empirical
_exptl_absorpt_process_details '(SADABS; Sheldrick, 1996)'
_exptl_crystal_colour yellow
_exptl_crystal_density_diffrn 1.240
_exptl_crystal_density_method 'not measured'
_exptl_crystal_description slab
_exptl_crystal_F_000 1280
_exptl_crystal_size_max .44
_exptl_crystal_size_mid .28
_exptl_crystal_size_min .12
_refine_diff_density_max .32
_refine_diff_density_min -.28
_refine_ls_extinction_coef .0092(7)
_refine_ls_extinction_expression Fc^*^=kFc[1+0.001xFc^2^\l^3^/sin(2\q)]^-1/4^
_refine_ls_extinction_method SHELXTL
_refine_ls_goodness_of_fit_ref .86
_refine_ls_hydrogen_treatment refall
_refine_ls_matrix_type full
_refine_ls_number_parameters 270
_refine_ls_number_reflns 3941
_refine_ls_number_restraints 0
_refine_ls_restrained_S_all .86
_refine_ls_R_factor_all .098
_refine_ls_R_factor_gt .058
_refine_ls_shift/su_max <0.001
_refine_ls_shift/su_mean <0.001
_refine_ls_structure_factor_coef Fsqd
_refine_ls_weighting_details 'calc w = 1/[\s^2^(Fo^2^)+(0.0427P)^2^] where P = (Fo^2^+2Fc^2^)/3'
_refine_ls_weighting_scheme calc
_refine_ls_wR_factor_gt .121
_refine_ls_wR_factor_ref .133
_reflns_number_gt 2251
_reflns_number_total 3941
_reflns_threshold_expression I>2\s(I)
_cod_data_source_file ci6095.cif
_cod_data_source_block I
_cod_depositor_comments
;
The following automatic conversions were performed:
'_symmetry_cell_setting' value 'Monoclinic' changed to 'monoclinic'
according to '/home/saulius/struct/CIF-dictionaries/cif_core.dic'
dictionary named 'cif_core.dic' version 2.4.1 from 2010-06-29.

Automatic conversion script
Id: cif_fix_enum 1527 2010-12-29 10:47:43Z saulius 

The following automatic conversions were performed:

'_symmetry_cell_setting' value 'Monoclinic' changed to 'monoclinic'
according to /home/saulius/struct/CIF-dictionaries/cif_core.dic
dictionary named 'cif_core.dic' version 2.4.1 from 2010-06-29.

Automatic conversion script
Id: cif_fix_values 1715 2011-07-08 13:25:40Z adriana 
;
_cod_original_sg_symbol_H-M 'C 2/c'
_cod_database_code 2200881
_cod_database_fobs_code 2200881

loop_
_symmetry_equiv_pos_as_xyz
'x, y, z'
'-x, y, -z+1/2'
'x+1/2, y+1/2, z'
'-x+1/2, y+1/2, -z+1/2'
'-x, -y, -z'
'x, -y, z-1/2'
'-x+1/2, -y+1/2, -z'
'x+1/2, -y+1/2, z-1/2'

loop_
_atom_site_label
_atom_site_fract_x
_atom_site_fract_y
_atom_site_fract_z
_atom_site_U_iso_or_equiv
_atom_site_adp_type
_atom_site_calc_flag
_atom_site_refinement_flags
_atom_site_occupancy
_atom_site_disorder_assembly
_atom_site_disorder_group
_atom_site_type_symbol
N1 .22150(9) .84975(19) .10963(6) .0279(4) Uani d . 1 . . N
N2 .19821(13) .4134(2) .08851(7) .0509(5) Uani d . 1 . . N
N3 .08426(13) .3948(2) -.04913(7) .0522(5) Uani d . 1 . . N
C1 .15900(11) .6853(2) .04099(6) .0239(4) Uani d . 1 . . C
C2 .11877(11) .6775(2) -.00667(7) .0270(4) Uani d . 1 . . C
C3 .09587(13) .8221(3) -.03202(8) .0336(5) Uani d . 1 . . C
C4 .11367(13) .9748(3) -.00990(8) .0352(5) Uani d . 1 . . C
C5 .15260(12) .9842(3) .03692(8) .0307(5) Uani d . 1 . . C
C6 .17479(11) .8396(2) .06354(7) .0248(4) Uani d . 1 . . C
C7 .18770(11) .9144(2) .14858(7) .0239(4) Uani d . 1 . . C
C8 .09427(11) .9638(2) .15342(6) .0238(4) Uani d . 1 . . C
C9 .02584(11) .8638(2) .13568(7) .0267(4) Uani d . 1 . . C
C10 -.05977(12) .9171(3) .14011(7) .0316(5) Uani d . 1 . . C
C11 -.07742(13) 1.0700(3) .16165(7) .0343(5) Uani d . 1 . . C
C12 -.00998(13) 1.1678(3) .17970(8) .0383(5) Uani d . 1 . . C
C13 .07541(13) 1.1147(2) .17596(8) .0335(5) Uani d . 1 . . C
C14 .24825(11) .9502(2) .19195(7) .0237(4) Uani d . 1 . . C
C15 .33116(11) 1.0126(2) .18295(7) .0276(4) Uani d . 1 . . C
C16 .38705(12) 1.0514(3) .22294(8) .0328(5) Uani d . 1 . . C
C17 .36235(13) 1.0232(3) .27153(8) .0336(5) Uani d . 1 . . C
C18 .28037(13) .9594(2) .28057(8) .0324(5) Uani d . 1 . . C
C19 .22273(12) .9268(2) .24103(7) .0288(4) Uani d . 1 . . C
C20 .18153(13) .5345(2) .06764(7) .0318(5) Uani d . 1 . . C
C21 .10048(13) .5187(3) -.02987(7) .0340(5) Uani d . 1 . . C
H9 .0388(11) .753(3) .1199(7) .036(5) Uiso d . 1 . . H
H12 -.0211(12) 1.270(3) .1980(8) .050(6) Uiso d . 1 . . H
H16 .4446(13) 1.096(2) .2162(7) .034(5) Uiso d . 1 . . H
H5 .1656(12) 1.090(2) .0511(7) .035(5) Uiso d . 1 . . H
H3 .0686(12) .815(2) -.0653(8) .041(6) Uiso d . 1 . . H
H11 -.1394(13) 1.108(3) .1646(7) .045(6) Uiso d . 1 . . H
H19 .1622(13) .880(3) .2479(8) .045(6) Uiso d . 1 . . H
H10 -.1055(14) .843(3) .1265(8) .050(6) Uiso d . 1 . . H
H13 .1243(13) 1.186(2) .1899(7) .045(6) Uiso d . 1 . . H
H4 .0990(12) 1.073(3) -.0271(8) .038(6) Uiso d . 1 . . H
H18 .2633(12) .943(3) .3170(8) .046(6) Uiso d . 1 . . H
H17 .4025(12) 1.047(2) .3004(8) .039(6) Uiso d . 1 . . H
H15 .3464(12) 1.032(2) .1471(8) .043(6) Uiso d . 1 . . H

loop_
_atom_site_aniso_label
_atom_site_aniso_U_11
_atom_site_aniso_U_22
_atom_site_aniso_U_33
_atom_site_aniso_U_12
_atom_site_aniso_U_13
_atom_site_aniso_U_23
N1 .0306(8) .0281(9) .0246(9) .0020(6) -.0041(7) -.0077(7)
N2 .0834(15) .0359(11) .0328(11) .0039(10) -.0085(10) .0035(9)
N3 .0747(14) .0420(12) .0396(11) -.0150(10) -.0049(10) -.0130(9)
C1 .0262(9) .0251(10) .0203(9) -.0009(7) .0016(7) -.0023(7)
C2 .0324(10) .0289(11) .0199(10) -.0040(8) .0006(8) -.0044(8)
C3 .0419(11) .0365(12) .0221(11) -.0020(9) -.0049(9) .0009(9)
C4 .0447(12) .0305(12) .0303(12) .0032(9) -.0027(9) .0042(9)
C5 .0366(11) .0241(11) .0315(11) .0001(8) -.0004(9) -.0046(9)
C6 .0237(9) .0292(10) .0215(10) .0008(7) .0019(7) -.0059(8)
C7 .0301(9) .0182(9) .0232(10) .0001(7) -.0022(8) -.0030(7)
C8 .0267(9) .0253(10) .0194(9) -.0010(7) -.0014(7) -.0021(7)
C9 .0297(10) .0283(11) .0220(10) -.0029(8) -.0009(8) -.0012(8)
C10 .0289(10) .0387(12) .0270(11) -.0069(8) -.0011(8) .0023(9)
C11 .0287(10) .0440(13) .0304(11) .0054(9) .0033(9) .0041(9)
C12 .0386(11) .0346(13) .0418(13) .0086(9) .0006(10) -.0106(10)
C13 .0314(10) .0293(11) .0394(12) .0017(8) -.0031(9) -.0126(9)
C14 .0263(9) .0211(10) .0236(10) .0023(7) -.0022(8) -.0044(7)
C15 .0237(9) .0321(11) .0269(11) .0041(7) -.0004(8) -.0041(8)
C16 .0233(10) .0371(12) .0377(12) .0031(8) -.0052(9) -.0076(9)
C17 .0317(11) .0368(12) .0314(12) .0084(8) -.0146(9) -.0078(9)
C18 .0381(11) .0354(12) .0233(11) .0075(9) -.0044(9) -.0012(9)
C19 .0310(10) .0300(11) .0253(11) -.0016(8) -.0020(8) -.0009(8)
C20 .0438(11) .0307(12) .0206(10) -.0016(9) -.0007(9) -.0075(9)
C21 .0445(12) .0360(12) .0214(10) -.0060(9) -.0023(9) -.0023(9)

loop_
_atom_type_symbol
_atom_type_description
_atom_type_scat_dispersion_real
_atom_type_scat_dispersion_imag
_atom_type_scat_source
C C .0033 .0016 'International Tables Vol C Tables 4.2.6.8 and 6.1.1.4'
H H .0000 .0000 'International Tables Vol C Tables 4.2.6.8 and 6.1.1.4'
N N .0061 .0033 'International Tables Vol C Tables 4.2.6.8 and 6.1.1.4'

loop_
_geom_angle_atom_site_label_1
_geom_angle_atom_site_label_2
_geom_angle_atom_site_label_3
_geom_angle
C7 N1 C6 121.59(15)
C6 C1 C2 119.96(17)
C6 C1 C20 119.65(16)
C2 C1 C20 120.35(16)
C3 C2 C1 120.47(17)
C3 C2 C21 119.11(17)
C1 C2 C21 120.42(17)
C2 C3 C4 119.21(19)
C2 C3 H3 119.6(12)
C4 C3 H3 121.2(12)
C5 C4 C3 120.9(2)
C5 C4 H4 119.5(12)
C3 C4 H4 119.6(12)
C4 C5 C6 120.79(19)
C4 C5 H5 119.7(12)
C6 C5 H5 119.5(12)
C1 C6 C5 118.63(17)
C1 C6 N1 120.44(16)
C5 C6 N1 120.50(16)
N1 C7 C14 116.72(16)
N1 C7 C8 125.91(16)
C14 C7 C8 117.30(15)
C13 C8 C9 119.03(17)
C13 C8 C7 118.77(16)
C9 C8 C7 122.21(16)
C10 C9 C8 119.95(18)
C10 C9 H9 120.4(10)
C8 C9 H9 119.6(10)
C11 C10 C9 120.30(18)
C11 C10 H10 122.9(12)
C9 C10 H10 116.7(12)
C12 C11 C10 119.77(19)
C12 C11 H11 120.4(12)
C10 C11 H11 119.8(12)
C11 C12 C13 120.3(2)
C11 C12 H12 121.0(12)
C13 C12 H12 118.5(12)
C12 C13 C8 120.66(18)
C12 C13 H13 119.6(11)
C8 C13 H13 119.8(11)
C19 C14 C15 119.57(16)
C19 C14 C7 121.32(16)
C15 C14 C7 119.09(16)
C16 C15 C14 119.68(18)
C16 C15 H15 123.0(11)
C14 C15 H15 117.3(11)
C17 C16 C15 120.48(19)
C17 C16 H16 120.6(12)
C15 C16 H16 118.9(12)
C16 C17 C18 119.95(18)
C16 C17 H17 121.2(11)
C18 C17 H17 118.8(11)
C19 C18 C17 120.02(19)
C19 C18 H18 121.7(11)
C17 C18 H18 118.3(11)
C18 C19 C14 120.20(18)
C18 C19 H19 119.7(12)
C14 C19 H19 120.0(12)
N2 C20 C1 178.9(2)
N3 C21 C2 178.1(2)

loop_
_geom_bond_atom_site_label_1
_geom_bond_atom_site_label_2
_geom_bond_site_symmetry_2
_geom_bond_distance
_geom_bond_publ_flag
N1 C7 . 1.286(2) yes
N1 C6 . 1.410(2) yes
N2 C20 . 1.146(2) ?
N3 C21 . 1.143(2) ?
C1 C6 . 1.395(2) ?
C1 C2 . 1.401(2) ?
C1 C20 . 1.441(3) ?
C2 C3 . 1.384(3) ?
C2 C21 . 1.441(3) ?
C3 C4 . 1.384(3) ?
C3 H3 . .97(2) ?
C4 C5 . 1.374(3) ?
C4 H4 . .94(2) ?
C5 C6 . 1.398(3) ?
C5 H5 . .947(19) ?
C7 C14 . 1.493(2) yes
C7 C8 . 1.498(2) yes
C8 C13 . 1.387(3) ?
C8 C9 . 1.394(2) ?
C9 C10 . 1.391(3) ?
C9 H9 . 1.01(2) ?
C10 C11 . 1.385(3) ?
C10 H10 . .98(2) ?
C11 C12 . 1.376(3) ?
C11 H11 . 1.00(2) ?
C12 C13 . 1.385(3) ?
C12 H12 . .97(2) ?
C13 H13 . 1.01(2) ?
C14 C19 . 1.393(2) ?
C14 C15 . 1.395(2) ?
C15 C16 . 1.387(3) ?
C15 H15 . 1.01(2) ?
C16 C17 . 1.382(3) ?
C16 H16 . .975(19) ?
C17 C18 . 1.387(3) ?
C17 H17 . .99(2) ?
C18 C19 . 1.384(3) ?
C18 H18 . 1.02(2) ?
C19 H19 . 1.02(2) ?

loop_
_geom_hbond_atom_site_label_D
_geom_hbond_atom_site_label_H
_geom_hbond_atom_site_label_A
_geom_hbond_site_symmetry_A
_geom_hbond_distance_DH
_geom_hbond_distance_HA
_geom_hbond_distance_DA
_geom_hbond_angle_DHA
_geom_hbond_publ_flag
C18 H18 N2 4_555 1.02(2) 2.59(2) 3.526(3) 152.0(10) yes
C3 H3 Cg(A) 5_575 .97(2) 3.03(2) 3.901(2) 150.0(10) yes

loop_
_geom_torsion_atom_site_label_1
_geom_torsion_atom_site_label_2
_geom_torsion_atom_site_label_3
_geom_torsion_atom_site_label_4
_geom_torsion
C6 C1 C2 C3 1.1(3)
C20 C1 C2 C3 179.01(17)
C6 C1 C2 C21 -178.68(17)
C20 C1 C2 C21 -.8(3)
C1 C2 C3 C4 .4(3)
C21 C2 C3 C4 -179.76(18)
C2 C3 C4 C5 -.8(3)
C3 C4 C5 C6 -.4(3)
C2 C1 C6 C5 -2.3(2)
C20 C1 C6 C5 179.84(17)
C2 C1 C6 N1 -174.82(15)
C20 C1 C6 N1 7.3(2)
C4 C5 C6 C1 1.9(3)
C4 C5 C6 N1 174.45(18)
C7 N1 C6 C1 -120.53(19)
C7 N1 C6 C5 67.1(2)
C6 N1 C7 C14 -167.85(16)
C6 N1 C7 C8 9.2(3)
N1 C7 C8 C13 -136.6(2)
C14 C7 C8 C13 40.4(2)
N1 C7 C8 C9 42.9(3)
C14 C7 C8 C9 -140.11(17)
C13 C8 C9 C10 .9(3)
C7 C8 C9 C10 -178.58(17)
C8 C9 C10 C11 .6(3)
C9 C10 C11 C12 -1.4(3)
C10 C11 C12 C13 .7(3)
C11 C12 C13 C8 .9(3)
C9 C8 C13 C12 -1.7(3)
C7 C8 C13 C12 177.83(18)
N1 C7 C14 C19 -142.58(18)
C8 C7 C14 C19 40.1(2)
N1 C7 C14 C15 39.2(2)
C8 C7 C14 C15 -138.12(17)
C19 C14 C15 C16 -.3(3)
C7 C14 C15 C16 177.96(16)
C14 C15 C16 C17 2.3(3)
C15 C16 C17 C18 -1.5(3)
C16 C17 C18 C19 -1.2(3)
C17 C18 C19 C14 3.1(3)
C15 C14 C19 C18 -2.4(3)
C7 C14 C19 C18 179.37(17)

loop_
_cod_related_entry_id
_cod_related_entry_database
_cod_related_entry_code
1 ChemSpider 21132532
